data_2209316
loop_
_publ_author_name
'Deepak Chopra'
'K. N. Venugopal'
'B. S. Jayashree'
'T. N. Guru Row'

_publ_section_title
;
 3-Acetyl-6-chloro-2<i>H</i>-chromen-2-one
;
_journal_coeditor_code SJ2060
_journal_issue 6
_journal_name_full 'Acta Crystallographica Section E'
_journal_page_first o2310
_journal_page_last o2312
_journal_paper_doi 10.1107/S1600536806016990
_journal_volume 62
_journal_year 2006
_chemical_formula_iupac 'C11 H7 Cl O3'
_chemical_formula_moiety 'C11 H7 Cl O3'
_chemical_formula_sum 'C11 H7 Cl O3'
_chemical_formula_weight 222.62
_chemical_name_systematic
;
3-acetyl-6-chloro-2H-chromen-2-one
;
_space_group_IT_number 2
_symmetry_cell_setting triclinic
_symmetry_space_group_name_Hall '-P 1'
_symmetry_space_group_name_H-M 'P -1'
_atom_sites_solution_hydrogens geom
_atom_sites_solution_primary direct
_atom_sites_solution_secondary difmap
_cell_angle_alpha 97.078(9)
_cell_angle_beta 90.238(10)
_cell_angle_gamma 100.049(10)
_cell_formula_units_Z 2
_cell_length_a 3.988(2)
_cell_length_b 11.010(7)
_cell_length_c 11.156(7)
_cell_measurement_reflns_used 956
_cell_measurement_temperature 290(2)
_cell_measurement_theta_max 25.6
_cell_measurement_theta_min 1.6
_cell_volume 478.5(5)
_computing_cell_refinement 'SAINT (Bruker, 2000)'
_computing_data_collection 'SMART (Bruker, 2000)'
_computing_data_reduction SAINT
_computing_molecular_graphics
;ORTEP-3 for Windows (Farrugia, 1999) and
CAMERON (Watkin <i>et al.</i>,
 1993)
;
_computing_publication_material 'PLATON (Spek, 2003)'
_computing_structure_refinement 'SHELXL97 (Sheldrick, 1997)'
_computing_structure_solution 'SIR92 (Altomare <i>et al.</i>,  1993)'
_diffrn_ambient_temperature 290(2)
_diffrn_measured_fraction_theta_full 0.993
_diffrn_measured_fraction_theta_max 0.961
_diffrn_measurement_device_type 'Bruker SMART CCD area-detector'
_diffrn_measurement_method '\f and \w'
_diffrn_radiation_monochromator graphite
_diffrn_radiation_source 'fine-focus sealed tube'
_diffrn_radiation_type MoK\a
_diffrn_radiation_wavelength 0.71073
_diffrn_reflns_av_R_equivalents 0.0133
_diffrn_reflns_av_sigmaI/netI 0.0177
_diffrn_reflns_limit_h_max 4
_diffrn_reflns_limit_h_min -4
_diffrn_reflns_limit_k_max 12
_diffrn_reflns_limit_k_min -11
_diffrn_reflns_limit_l_max 13
_diffrn_reflns_limit_l_min -13
_diffrn_reflns_number 3726
_diffrn_reflns_reduction_process
;
 ?
;
_diffrn_reflns_theta_full 25.00
_diffrn_reflns_theta_max 26.35
_diffrn_reflns_theta_min 1.84
_diffrn_standards_number 0
_exptl_absorpt_coefficient_mu 0.379
_exptl_absorpt_correction_T_max 0.9281
_exptl_absorpt_correction_T_min 0.8663
_exptl_absorpt_correction_type multi-scan
_exptl_absorpt_process_details '(SADABS; Sheldrick, 1996)'
_exptl_crystal_colour yellow
_exptl_crystal_density_diffrn 1.545
_exptl_crystal_density_method 'Not Measured'
_exptl_crystal_description block
_exptl_crystal_F_000 228
_exptl_crystal_size_max 0.39
_exptl_crystal_size_mid 0.39
_exptl_crystal_size_min 0.21
_refine_diff_density_max 0.188
_refine_diff_density_min -0.211
_refine_ls_extinction_method none
_refine_ls_goodness_of_fit_ref 1.079
_refine_ls_hydrogen_treatment refall
_refine_ls_matrix_type full
_refine_ls_number_parameters 164
_refine_ls_number_reflns 1890
_refine_ls_number_restraints 0
_refine_ls_restrained_S_all 1.079
_refine_ls_R_factor_all 0.0335
_refine_ls_R_factor_gt 0.0315
_refine_ls_shift/su_max 0.000
_refine_ls_shift/su_mean 0.000
_refine_ls_structure_factor_coef Fsqd
_refine_ls_weighting_details 'calc w=1/[\s^2^(Fo^2^)+(0.0553P)^2^+0.0809P] where P=(Fo^2^+2Fc^2^)/3'
_refine_ls_weighting_scheme calc
_refine_ls_wR_factor_gt 0.0877
_refine_ls_wR_factor_ref 0.0899
_reflns_number_gt 1875
_reflns_number_total 1890
_reflns_threshold_expression I>2\s(I)
_cod_data_source_file sj2060.cif
_cod_data_source_block I
_cod_depositor_comments
;
The following automatic conversions were performed:
'_symmetry_cell_setting' value 'Triclinic' changed to 'triclinic'
according to '/home/saulius/struct/CIF-dictionaries/cif_core.dic'
dictionary named 'cif_core.dic' version 2.4.1 from 2010-06-29.

Automatic conversion script
Id: cif_fix_enum 1527 2010-12-29 10:47:43Z saulius 

The following automatic conversions were performed:

'_symmetry_cell_setting' value 'Triclinic' changed to 'triclinic'
according to /home/saulius/struct/CIF-dictionaries/cif_core.dic
dictionary named 'cif_core.dic' version 2.4.1 from 2010-06-29.

Automatic conversion script
Id: cif_fix_values 1715 2011-07-08 13:25:40Z adriana 
;
_cod_database_code 2209316
_cod_database_fobs_code 2209316

loop_
_symmetry_equiv_pos_as_xyz
x,y,z
-x,-y,-z

loop_
_atom_site_type_symbol
_atom_site_label
_atom_site_fract_x
_atom_site_fract_y
_atom_site_fract_z
_atom_site_U_iso_or_equiv
_atom_site_adp_type
_atom_site_calc_flag
_atom_site_occupancy
Cl Cl1 0.40700(11) 0.01317(3) 0.17969(4) 0.05652(19) Uani d 1
O O1 0.2822(3) 0.52675(10) 0.13693(9) 0.0427(3) Uani d 1
O O2 0.3325(3) 0.72416(10) 0.20443(11) 0.0557(3) Uani d 1
O O3 0.9545(3) 0.67632(11) 0.49457(10) 0.0567(3) Uani d 1
C C1 0.4058(4) 0.62701(13) 0.22232(13) 0.0389(3) Uani d 1
C C2 0.6042(3) 0.60158(13) 0.32414(12) 0.0357(3) Uani d 1
C C3 0.6342(4) 0.48365(13) 0.33540(13) 0.0360(3) Uani d 1
C C4 0.5165(4) 0.25798(13) 0.25817(13) 0.0385(3) Uani d 1
C C5 0.3765(4) 0.16675(13) 0.16858(13) 0.0397(3) Uani d 1
C C6 0.2108(4) 0.19439(15) 0.06756(14) 0.0434(4) Uani d 1
C C7 0.1819(4) 0.31514(15) 0.05740(13) 0.0425(4) Uani d 1
C C8 0.3205(3) 0.40760(13) 0.14805(12) 0.0351(3) Uani d 1
C C9 0.4901(3) 0.38151(13) 0.24880(12) 0.0346(3) Uani d 1
C C10 0.7789(4) 0.70383(14) 0.41655(13) 0.0397(3) Uani d 1
C C11 0.7476(5) 0.83587(17) 0.4129(2) 0.0583(5) Uani d 1
H H3 0.750(5) 0.4663(17) 0.4009(17) 0.053(5) Uiso d 1
H H4 0.624(4) 0.2368(17) 0.3239(17) 0.049(4) Uiso d 1
H H6 0.116(5) 0.1290(18) 0.0070(18) 0.056(5) Uiso d 1
H H7 0.060(5) 0.3348(17) -0.0082(18) 0.056(5) Uiso d 1
H H11A 0.865(6) 0.885(2) 0.476(2) 0.077(7) Uiso d 1
H H11B 0.509(6) 0.847(2) 0.416(2) 0.089(7) Uiso d 1
H H11C 0.836(6) 0.864(2) 0.332(2) 0.090(7) Uiso d 1

loop_
_atom_site_aniso_label
_atom_site_aniso_U_11
_atom_site_aniso_U_22
_atom_site_aniso_U_33
_atom_site_aniso_U_12
_atom_site_aniso_U_13
_atom_site_aniso_U_23
Cl1 0.0708(3) 0.0321(3) 0.0660(3) 0.01009(19) -0.0103(2) 0.00247(18)
O1 0.0544(6) 0.0375(6) 0.0378(5) 0.0108(5) -0.0111(4) 0.0075(4)
O2 0.0771(8) 0.0379(7) 0.0560(7) 0.0190(6) -0.0161(6) 0.0097(5)
O3 0.0752(8) 0.0438(7) 0.0494(6) 0.0097(6) -0.0240(6) 0.0013(5)
C1 0.0448(8) 0.0359(8) 0.0377(7) 0.0090(6) -0.0018(6) 0.0082(6)
C2 0.0365(7) 0.0360(8) 0.0351(7) 0.0063(6) -0.0007(6) 0.0065(6)
C3 0.0390(7) 0.0364(8) 0.0333(7) 0.0073(6) -0.0052(6) 0.0069(6)
C4 0.0431(8) 0.0365(8) 0.0368(7) 0.0076(6) -0.0046(6) 0.0079(6)
C5 0.0418(8) 0.0324(8) 0.0442(8) 0.0054(6) 0.0002(6) 0.0038(6)
C6 0.0464(8) 0.0411(9) 0.0397(8) 0.0040(6) -0.0051(6) -0.0015(6)
C7 0.0456(8) 0.0465(9) 0.0348(7) 0.0069(6) -0.0073(6) 0.0053(6)
C8 0.0367(7) 0.0364(8) 0.0337(7) 0.0080(6) -0.0011(5) 0.0079(6)
C9 0.0352(7) 0.0356(8) 0.0332(7) 0.0062(6) -0.0015(5) 0.0059(6)
C10 0.0414(8) 0.0369(8) 0.0401(8) 0.0051(6) -0.0004(6) 0.0047(6)
C11 0.0626(11) 0.0350(9) 0.0742(13) 0.0054(8) -0.0173(10) -0.0006(8)

loop_
_atom_type_symbol
_atom_type_description
_atom_type_scat_dispersion_real
_atom_type_scat_dispersion_imag
_atom_type_scat_source
O O 0.0106 0.0060 'International Tables Vol C Tables 4.2.6.8 and 6.1.1.4'
Cl Cl 0.1484 0.1585 'International Tables Vol C Tables 4.2.6.8 and 6.1.1.4'
H H 0.0000 0.0000 'International Tables Vol C Tables 4.2.6.8 and 6.1.1.4'
C C 0.0033 0.0016 'International Tables Vol C Tables 4.2.6.8 and 6.1.1.4'

loop_
_geom_angle_atom_site_label_1
_geom_angle_atom_site_label_2
_geom_angle_atom_site_label_3
_geom_angle
C8 O1 C1 123.15(11)
C8 C9 C4 118.69(13)
C8 C9 C3 117.60(14)
C4 C9 C3 123.69(13)
O1 C8 C7 117.73(13)
O1 C8 C9 120.48(13)
C7 C8 C9 121.78(14)
C5 C4 C9 119.24(14)
C5 C4 H4 119.4(11)
C9 C4 H4 121.3(11)
C3 C2 C1 119.54(13)
C3 C2 C10 118.66(13)
C1 C2 C10 121.80(13)
C6 C7 C8 118.90(14)
C6 C7 H7 121.0(11)
C8 C7 H7 120.1(12)
C4 C5 C6 121.45(14)
C4 C5 Cl1 119.55(12)
C6 C5 Cl1 119.00(12)
O2 C1 O1 115.54(13)
O2 C1 C2 127.84(14)
O1 C1 C2 116.61(13)
C7 C6 C5 119.93(14)
C7 C6 H6 120.6(12)
C5 C6 H6 119.4(12)
O3 C10 C11 120.08(15)
O3 C10 C2 118.03(14)
C11 C10 C2 121.87(14)
C2 C3 C9 122.39(14)
C2 C3 H3 120.2(12)
C9 C3 H3 117.4(12)
C10 C11 H11C 110.0(14)
C10 C11 H11A 110.5(14)
H11C C11 H11A 110(2)
C10 C11 H11B 111.5(14)
H11C C11 H11B 105.8(19)
H11A C11 H11B 109(2)

loop_
_geom_bond_atom_site_label_1
_geom_bond_atom_site_label_2
_geom_bond_distance
_geom_bond_publ_flag
Cl1 C5 1.7357(18) yes
O1 C8 1.367(2) yes
O1 C1 1.3842(19) yes
C9 C8 1.395(2) ?
C9 C4 1.399(2) ?
C9 C3 1.425(2) ?
O2 C1 1.1961(19) yes
C8 C7 1.382(2) ?
C4 C5 1.368(2) ?
C4 H4 0.922(19) ?
O3 C10 1.2138(19) ?
C2 C3 1.345(2) ?
C2 C1 1.464(2) ?
C2 C10 1.500(2) ?
C7 C6 1.373(2) ?
C7 H7 0.94(2) ?
C5 C6 1.396(2) ?
C6 H6 0.949(19) ?
C10 C11 1.486(2) ?
C3 H3 0.92(2) ?
C11 H11C 1.04(3) ?
C11 H11A 0.91(2) ?
C11 H11B 0.98(3) ?

loop_
_geom_hbond_atom_site_label_D
_geom_hbond_atom_site_label_H
_geom_hbond_atom_site_label_A
_geom_hbond_site_symmetry_A
_geom_hbond_distance_DH
_geom_hbond_distance_HA
_geom_hbond_distance_DA
_geom_hbond_angle_DHA
_geom_hbond_publ_flag
C3 H3 O3 2_766 0.92(2) 2.51(2) 3.346(3) 152(2) yes
C4 H4 O3 2_766 0.92(2) 2.60(2) 3.392(2) 144(2) yes

loop_
_geom_torsion_atom_site_label_1
_geom_torsion_atom_site_label_2
_geom_torsion_atom_site_label_3
_geom_torsion_atom_site_label_4
_geom_torsion
_geom_torsion_publ_flag
C1 O1 C8 C7 179.20(13) ?
C1 O1 C8 C9 0.1(2) ?
C4 C9 C8 O1 178.45(11) ?
C3 C9 C8 O1 -3.0(2) ?
C4 C9 C8 C7 -0.6(2) ?
C3 C9 C8 C7 177.92(13) ?
C8 C9 C4 C5 0.1(2) ?
C3 C9 C4 C5 -178.36(13) ?
O1 C8 C7 C6 -178.70(12) ?
C9 C8 C7 C6 0.4(2) ?
C9 C4 C5 C6 0.6(2) ?
C9 C4 C5 Cl1 -179.81(10) ?
C8 O1 C1 O2 -175.00(12) ?
C8 O1 C1 C2 4.0(2) ?
C3 C2 C1 O2 173.65(15) ?
C10 C2 C1 O2 -6.9(2) ?
C3 C2 C1 O1 -5.2(2) ?
C10 C2 C1 O1 174.28(12) ?
C8 C7 C6 C5 0.3(2) ?
C4 C5 C6 C7 -0.9(2) ?
Cl1 C5 C6 C7 179.58(11) ?
C3 C2 C10 O3 3.5(2) ?
C1 C2 C10 O3 -175.95(14) ?
C3 C2 C10 C11 -177.73(14) yes
C1 C2 C10 C11 2.8(2) ?
C1 C2 C3 C9 2.5(2) ?
C10 C2 C3 C9 -177.02(12) ?
C8 C9 C3 C2 1.6(2) ?
C4 C9 C3 C2 -179.88(13) ?

loop_
_cod_related_entry_id
_cod_related_entry_database
_cod_related_entry_code
1 ChemSpider 220842
